data_7018505
loop_
_publ_author_name
'Ling, Yun'
'Yang, Feilong'
'Deng, Mingli'
'Chen, Zhenxia'
'Liu, Xiaofeng'
'Weng, Linhong'
'Zhou, Yaming'

_publ_section_title
;
 Novel Iso-Reticular Zn(ii) Metal-Organic Frameworks constructed by
 Trinuclear-Triangular and Paddle-Wheel Units: Synthesis, Structure and
 Gas Adsorption.
;
_journal_issue 14
_journal_name_full 'Dalton transactions (Cambridge, England : 2003)'
_journal_page_first 4007
_journal_page_last 4011
_journal_paper_doi 10.1039/c2dt12059c
_journal_volume 41
_journal_year 2012
_chemical_formula_sum 'C39 H40 N10 O15 Zn5'
_chemical_formula_weight 1215.66
_chemical_name_systematic
;
?
;
_space_group_IT_number 62
_symmetry_cell_setting orthorhombic
_symmetry_space_group_name_Hall '-P 2ac 2n'
_symmetry_space_group_name_H-M 'P n m a'
_atom_sites_solution_hydrogens geom
_atom_sites_solution_primary direct
_atom_sites_solution_secondary difmap
_audit_creation_method SHELXL-97
_cell_angle_alpha 90.00
_cell_angle_beta 90.00
_cell_angle_gamma 90.00
_cell_formula_units_Z 4
_cell_length_a 15.508(11)
_cell_length_b 19.220(13)
_cell_length_c 25.211(17)
_cell_measurement_reflns_used 3507
_cell_measurement_temperature 293(2)
_cell_measurement_theta_max 21.2
_cell_measurement_theta_min 2.62
_cell_volume 7514(9)
_computing_cell_refinement 'Bruker SMART'
_computing_data_collection 'Bruker SMART'
_computing_data_reduction 'Bruker SAINT'
_computing_molecular_graphics 'Bruker SHELXTL'
_computing_publication_material 'Bruker SHELXTL'
_computing_structure_refinement 'SHELXL-97 (Sheldrick, 1997)'
_computing_structure_solution 'SHELXS-97 (Sheldrick, 1990)'
_diffrn_ambient_temperature 293(2)
_diffrn_measured_fraction_theta_full 1.000
_diffrn_measured_fraction_theta_max 1.000
_diffrn_measurement_device_type 'CCD area detector'
_diffrn_measurement_method 'phi and omega scans'
_diffrn_radiation_monochromator graphite
_diffrn_radiation_source 'fine-focus sealed tube'
_diffrn_radiation_type MoK\a
_diffrn_radiation_wavelength 0.71073
_diffrn_reflns_av_R_equivalents 0.1384
_diffrn_reflns_av_sigmaI/netI 0.1410
_diffrn_reflns_limit_h_max 18
_diffrn_reflns_limit_h_min -18
_diffrn_reflns_limit_k_max 23
_diffrn_reflns_limit_k_min -15
_diffrn_reflns_limit_l_max 30
_diffrn_reflns_limit_l_min -28
_diffrn_reflns_number 36894
_diffrn_reflns_theta_full 25.20
_diffrn_reflns_theta_max 25.20
_diffrn_reflns_theta_min 1.33
_exptl_absorpt_coefficient_mu 1.621
_exptl_absorpt_correction_T_max 0.747
_exptl_absorpt_correction_T_min 0.673
_exptl_absorpt_correction_type multi-scan
_exptl_absorpt_process_details SADABS
_exptl_crystal_colour colorless
_exptl_crystal_density_diffrn 1.075
_exptl_crystal_density_method 'not measured'
_exptl_crystal_description block
_exptl_crystal_F_000 2456
_exptl_crystal_size_max 0.25
_exptl_crystal_size_mid 0.21
_exptl_crystal_size_min 0.18
_refine_diff_density_max 0.842
_refine_diff_density_min -0.553
_refine_diff_density_rms 0.174
_refine_ls_extinction_method none
_refine_ls_goodness_of_fit_ref 0.892
_refine_ls_hydrogen_treatment constr
_refine_ls_matrix_type full
_refine_ls_number_parameters 331
_refine_ls_number_reflns 6992
_refine_ls_number_restraints 0
_refine_ls_restrained_S_all 0.892
_refine_ls_R_factor_all 0.1016
_refine_ls_R_factor_gt 0.0551
_refine_ls_shift/su_max 0.001
_refine_ls_shift/su_mean 0.000
_refine_ls_structure_factor_coef Fsqd
_refine_ls_weighting_details 'calc w=1/[\s^2^(Fo^2^)+(0.0827P)^2^+0.0000P] where P=(Fo^2^+2Fc^2^)/3'
_refine_ls_weighting_scheme calc
_refine_ls_wR_factor_gt 0.1619
_refine_ls_wR_factor_ref 0.1700
_reflns_number_gt 3438
_reflns_number_total 6992
_reflns_threshold_expression >2sigma(I)
_cod_data_source_file c2dt12059c.txt
_cod_data_source_block 1
_cod_depositor_comments
;
The following automatic conversions were performed:

'_symmetry_cell_setting' value 'Orthorhombic' changed to
'orthorhombic' according to
/home/saulius/struct/CIF-dictionaries/cif_core.dic dictionary named
'cif_core.dic' version 2.4.1 from 2010-06-29.

Automatic conversion script
Id: cif_fix_values 1715 2011-07-08 13:25:40Z adriana 
;
_cod_original_sg_symbol_H-M Pnma
_cod_database_code 7018505

loop_
_symmetry_equiv_pos_as_xyz
'x, y, z'
'-x+1/2, -y, z+1/2'
'x+1/2, -y+1/2, -z+1/2'
'-x, y+1/2, -z'
'-x, -y, -z'
'x-1/2, y, -z-1/2'
'-x-1/2, y-1/2, z-1/2'
'x, -y-1/2, z'

loop_
_atom_site_label
_atom_site_type_symbol
_atom_site_fract_x
_atom_site_fract_y
_atom_site_fract_z
_atom_site_U_iso_or_equiv
_atom_site_adp_type
_atom_site_occupancy
_atom_site_symmetry_multiplicity
_atom_site_calc_flag
_atom_site_refinement_flags
Zn1 Zn 0.44628(5) 0.33782(4) 0.72766(3) 0.0334(2) Uani 1 1 d .
Zn2 Zn 0.47421(6) 0.46432(4) 0.95013(3) 0.0431(3) Uani 1 1 d .
Zn3 Zn 0.31710(6) 0.2500 0.80419(4) 0.0349(3) Uani 1 2 d S
N1 N 0.4325(3) 0.3693(3) 0.80332(19) 0.0346(13) Uani 1 1 d .
N2 N 0.3732(3) 0.3344(3) 0.83405(19) 0.0368(13) Uani 1 1 d .
N3 N 0.4336(4) 0.4154(3) 0.8834(2) 0.0406(14) Uani 1 1 d .
N4 N 0.5595(3) 0.2853(3) 0.7189(2) 0.0381(13) Uani 1 1 d .
N5 N 0.6918(4) 0.2500 0.7020(3) 0.0368(19) Uani 1 2 d S
N6 N 0.6642(8) 0.2500 0.9014(4) 0.079(3) Uani 1 2 d S
O1 O 0.4876(3) 0.3793(2) 0.9994(2) 0.0539(13) Uani 1 1 d .
O2 O 0.5205(4) 0.4336(3) 1.0739(2) 0.0735(18) Uani 1 1 d .
O3 O 0.6047(3) 0.4602(3) 0.9386(2) 0.0639(15) Uani 1 1 d .
O4 O 0.6409(3) 0.5163(3) 1.01296(19) 0.0666(16) Uani 1 1 d .
O5 O 0.8329(6) 0.3890(4) 0.8132(3) 0.137(4) Uani 1 1 d .
O6 O 0.9608(5) 0.4133(5) 0.8282(3) 0.147(4) Uani 1 1 d .
O7 O 0.3749(3) 0.2500 0.7337(2) 0.0314(14) Uani 1 2 d S
H7A H 0.3315 0.2500 0.7102 0.038 Uiso 1 2 d SR
O8 O 0.7253(7) 0.2500 0.8233(6) 0.133(4) Uani 1 2 d S
O9 O 1.068(3) 0.2500 0.9332(10) 0.58(3) Uani 1 2 d S
H9A H 1.0293 0.2500 0.9571 0.692 Uiso 1 2 d SR
H9B H 1.1180 0.2500 0.9470 0.692 Uiso 1 2 d SR
C1 C 0.5326(5) 0.4681(4) 0.8172(3) 0.071(3) Uani 1 1 d .
H1A H 0.5887 0.4475 0.8207 0.106 Uiso 1 1 calc R
H1B H 0.5292 0.5090 0.8390 0.106 Uiso 1 1 calc R
H1C H 0.5230 0.4807 0.7808 0.106 Uiso 1 1 calc R
C2 C 0.4659(4) 0.4174(3) 0.8342(3) 0.0395(17) Uani 1 1 d .
C3 C 0.3751(4) 0.3636(4) 0.8817(3) 0.0383(16) Uani 1 1 d .
C4 C 0.3175(5) 0.3421(4) 0.9256(3) 0.072(3) Uani 1 1 d .
H4A H 0.2764 0.3088 0.9127 0.109 Uiso 1 1 calc R
H4B H 0.2877 0.3821 0.9391 0.109 Uiso 1 1 calc R
H4C H 0.3512 0.3215 0.9534 0.109 Uiso 1 1 calc R
C5 C 0.5061(5) 0.3802(4) 1.0471(3) 0.0495(19) Uani 1 1 d .
C6 C 0.5118(6) 0.3132(4) 1.0758(3) 0.064(2) Uani 1 1 d .
C7 C 0.5281(9) 0.3127(5) 1.1293(4) 0.129(5) Uani 1 1 d .
H7 H 0.5351 0.3546 1.1473 0.155 Uiso 1 1 calc R
C8 C 0.5342(15) 0.2500 1.1571(6) 0.175(11) Uani 1 2 d S
H8 H 0.5422 0.2500 1.1937 0.211 Uiso 1 2 calc SR
C9 C 0.5046(7) 0.2500 1.0493(4) 0.047(3) Uani 1 2 d S
H9 H 0.4946 0.2500 1.0129 0.056 Uiso 1 2 calc SR
C10 C 0.8855(7) 0.4153(5) 0.8396(3) 0.072(3) Uani 1 1 d .
C11 C 0.8595(7) 0.4567(6) 0.8894(4) 0.093(3) Uani 1 1 d .
C12 C 0.9219(8) 0.4973(10) 0.9171(6) 0.218(10) Uani 1 1 d .
H12 H 0.9777 0.5030 0.9043 0.262 Uiso 1 1 calc R
C13 C 0.8950(8) 0.5278(12) 0.9641(7) 0.310(15) Uani 1 1 d .
H13 H 0.9356 0.5493 0.9857 0.372 Uiso 1 1 calc R
C14 C 0.8099(7) 0.5270(9) 0.9795(5) 0.213(10) Uani 1 1 d .
H14 H 0.7931 0.5523 1.0092 0.255 Uiso 1 1 calc R
C15 C 0.7497(6) 0.4898(5) 0.9520(3) 0.080(3) Uani 1 1 d .
C16 C 0.7747(5) 0.4551(4) 0.9065(3) 0.063(2) Uani 1 1 d .
H16 H 0.7339 0.4303 0.8871 0.075 Uiso 1 1 calc R
C17 C 0.6580(5) 0.4882(4) 0.9694(3) 0.057(2) Uani 1 1 d .
C18 C 0.6677(5) 0.3787(4) 0.7055(3) 0.068(3) Uani 1 1 d .
H18A H 0.7145 0.3865 0.7296 0.102 Uiso 1 1 calc R
H18B H 0.6202 0.4084 0.7147 0.102 Uiso 1 1 calc R
H18C H 0.6861 0.3890 0.6700 0.102 Uiso 1 1 calc R
C19 C 0.6400(4) 0.3047(3) 0.7087(2) 0.0390(16) Uani 1 1 d .
C20 C 0.7388(18) 0.2500 0.8665(6) 0.157(12) Uani 1 2 d S
H20 H 0.7948 0.2500 0.8796 0.188 Uiso 1 2 calc SR
C21 C 0.5781(11) 0.2500 0.8890(8) 0.155(8) Uani 1 2 d S
H21A H 0.5549 0.2958 0.8943 0.187 Uiso 0.50 1 d PR
H21B H 0.5483 0.2175 0.9113 0.187 Uiso 0.50 1 d PR
H21C H 0.5709 0.2367 0.8525 0.187 Uiso 0.50 1 d PR
C22 C 0.6779(12) 0.2500 0.9551(6) 0.209(13) Uani 1 2 d S
H22A H 0.7109 0.2096 0.9647 0.250 Uiso 0.50 1 d PR
H22B H 0.6236 0.2500 0.9733 0.250 Uiso 1 2 d SR
H22C H 0.7092 0.2912 0.9649 0.250 Uiso 0.50 1 d PR

loop_
_atom_site_aniso_label
_atom_site_aniso_U_11
_atom_site_aniso_U_22
_atom_site_aniso_U_33
_atom_site_aniso_U_23
_atom_site_aniso_U_13
_atom_site_aniso_U_12
Zn1 0.0353(4) 0.0361(5) 0.0288(4) 0.0002(4) -0.0012(3) 0.0024(4)
Zn2 0.0709(6) 0.0280(4) 0.0305(4) -0.0078(4) 0.0052(4) -0.0028(4)
Zn3 0.0296(6) 0.0360(7) 0.0391(6) 0.000 -0.0037(5) 0.000
N1 0.040(3) 0.037(3) 0.027(3) -0.001(3) -0.003(3) -0.001(3)
N2 0.035(3) 0.043(3) 0.032(3) -0.004(3) 0.001(2) -0.003(3)
N3 0.056(4) 0.036(3) 0.029(3) -0.006(3) 0.006(3) -0.008(3)
N4 0.035(3) 0.030(3) 0.050(3) 0.001(2) 0.003(3) 0.003(2)
N5 0.026(4) 0.029(4) 0.056(5) 0.000 0.001(4) 0.000
N6 0.084(9) 0.101(9) 0.052(7) 0.000 0.034(6) 0.000
O1 0.085(4) 0.030(3) 0.046(3) 0.002(2) -0.006(3) -0.003(3)
O2 0.143(5) 0.026(3) 0.052(3) -0.005(3) -0.001(3) -0.005(3)
O3 0.068(4) 0.070(4) 0.054(3) -0.017(3) 0.014(3) -0.012(3)
O4 0.068(4) 0.080(4) 0.051(3) -0.031(3) 0.006(3) 0.018(3)
O5 0.143(7) 0.165(8) 0.104(6) -0.083(6) 0.066(5) -0.067(6)
O6 0.080(5) 0.268(11) 0.094(5) -0.102(7) -0.011(4) 0.073(6)
O7 0.028(3) 0.033(4) 0.033(3) 0.000 -0.011(3) 0.000
O8 0.107(9) 0.144(11) 0.147(11) 0.000 0.015(8) 0.000
O9 0.93(8) 0.53(5) 0.27(3) 0.000 -0.36(4) 0.000
C1 0.102(7) 0.069(6) 0.041(5) -0.011(4) 0.021(4) -0.042(5)
C2 0.051(5) 0.038(4) 0.029(4) -0.002(3) 0.003(3) -0.008(4)
C3 0.039(4) 0.041(4) 0.035(4) -0.005(3) 0.003(3) 0.001(3)
C4 0.088(6) 0.078(6) 0.051(5) -0.010(5) 0.030(5) -0.025(5)
C5 0.077(6) 0.028(4) 0.044(5) -0.004(4) 0.010(4) -0.003(4)
C6 0.119(7) 0.034(5) 0.038(4) 0.000(3) -0.003(5) -0.004(5)
C7 0.297(17) 0.038(6) 0.052(6) -0.009(5) -0.024(8) -0.001(8)
C8 0.41(4) 0.057(11) 0.056(10) 0.000 -0.066(15) 0.000
C9 0.080(8) 0.029(6) 0.032(5) 0.000 0.008(5) 0.000
C10 0.069(7) 0.099(8) 0.047(6) -0.007(5) 0.017(5) 0.031(6)
C11 0.078(7) 0.119(9) 0.082(7) -0.051(6) -0.002(6) 0.035(6)
C12 0.073(8) 0.38(3) 0.198(15) -0.217(17) 0.010(9) 0.025(12)
C13 0.067(9) 0.60(4) 0.263(18) -0.35(2) 0.013(10) -0.004(14)
C14 0.057(7) 0.39(2) 0.188(13) -0.230(16) 0.015(8) 0.007(10)
C15 0.062(6) 0.117(8) 0.062(6) -0.056(6) -0.004(5) 0.021(6)
C16 0.069(6) 0.069(6) 0.050(5) -0.021(4) 0.005(4) 0.009(5)
C17 0.063(6) 0.053(5) 0.054(5) -0.007(4) 0.004(4) 0.014(4)
C18 0.042(5) 0.039(5) 0.123(8) -0.007(5) 0.011(5) -0.004(4)
C19 0.032(4) 0.038(4) 0.046(4) -0.004(3) 0.004(3) -0.003(3)
C20 0.34(4) 0.081(12) 0.048(10) 0.000 -0.075(16) 0.000
C21 0.086(14) 0.21(2) 0.17(2) 0.000 0.028(13) 0.000
C22 0.123(16) 0.43(4) 0.075(13) 0.000 0.020(12) 0.000

loop_
_atom_type_symbol
_atom_type_description
_atom_type_scat_dispersion_real
_atom_type_scat_dispersion_imag
_atom_type_scat_source
C C 0.0033 0.0016 'International Tables Vol C Tables 4.2.6.8 and 6.1.1.4'
H H 0.0000 0.0000 'International Tables Vol C Tables 4.2.6.8 and 6.1.1.4'
N N 0.0061 0.0033 'International Tables Vol C Tables 4.2.6.8 and 6.1.1.4'
O O 0.0106 0.0060 'International Tables Vol C Tables 4.2.6.8 and 6.1.1.4'
Zn Zn 0.2839 1.4301 'International Tables Vol C Tables 4.2.6.8 and 6.1.1.4'

loop_
_geom_angle_atom_site_label_1
_geom_angle_atom_site_label_2
_geom_angle_atom_site_label_3
_geom_angle
_geom_angle_site_symmetry_1
_geom_angle_site_symmetry_3
N1 Zn1 O7 96.9(2) . .
N1 Zn1 O6 117.0(3) . 6_557
O7 Zn1 O6 135.0(3) . 6_557
N1 Zn1 N4 110.1(2) . .
O7 Zn1 N4 93.8(2) . .
O6 Zn1 N4 100.5(2) 6_557 .
N1 Zn1 O5 102.6(3) . 6_557
O7 Zn1 O5 88.4(2) . 6_557
O6 Zn1 O5 57.4(2) 6_557 6_557
N4 Zn1 O5 146.7(3) . 6_557
N1 Zn1 C10 115.7(3) . 6_557
O7 Zn1 C10 110.5(3) . 6_557
O6 Zn1 C10 29.4(3) 6_557 6_557
N4 Zn1 C10 124.0(3) . 6_557
O5 Zn1 C10 28.4(2) 6_557 6_557
N3 Zn2 O3 99.9(2) . .
N3 Zn2 O4 101.0(2) . 5_667
O3 Zn2 O4 159.06(19) . 5_667
N3 Zn2 O2 102.2(2) . 5_667
O3 Zn2 O2 87.5(2) . 5_667
O4 Zn2 O2 89.7(2) 5_667 5_667
N3 Zn2 O1 99.4(2) . .
O3 Zn2 O1 87.4(2) . .
O4 Zn2 O1 87.6(2) 5_667 .
O2 Zn2 O1 158.4(2) 5_667 .
N3 Zn2 Zn2 177.43(16) . 5_667
O3 Zn2 Zn2 82.63(15) . 5_667
O4 Zn2 Zn2 76.49(15) 5_667 5_667
O2 Zn2 Zn2 78.35(15) 5_667 5_667
O1 Zn2 Zn2 80.19(15) . 5_667
N5 Zn3 N2 117.79(17) 6_557 .
N5 Zn3 N2 117.79(17) 6_557 8_565
N2 Zn3 N2 109.3(3) . 8_565
N5 Zn3 O7 112.2(3) 6_557 .
N2 Zn3 O7 98.11(17) . .
N2 Zn3 O7 98.11(17) 8_565 .
C2 N1 N2 105.8(5) . .
C2 N1 Zn1 137.0(4) . .
N2 N1 Zn1 117.2(4) . .
C3 N2 N1 106.8(5) . .
C3 N2 Zn3 134.3(5) . .
N1 N2 Zn3 118.5(4) . .
C2 N3 C3 104.1(5) . .
C2 N3 Zn2 129.7(5) . .
C3 N3 Zn2 125.4(4) . .
C19 N4 N4 106.3(4) . 8_565
C19 N4 Zn1 133.8(4) . .
N4 N4 Zn1 119.69(14) 8_565 .
C19 N5 C19 103.9(7) 8_565 .
C19 N5 Zn3 127.7(4) 8_565 6_657
C19 N5 Zn3 127.7(4) . 6_657
C21 N6 C22 112.1(13) . .
C21 N6 C20 129.5(14) . .
C22 N6 C20 118.3(14) . .
C5 O1 Zn2 126.7(4) . .
C5 O2 Zn2 129.3(5) . 5_667
C17 O3 Zn2 123.2(5) . .
C17 O4 Zn2 131.4(5) . 5_667
C10 O5 Zn1 84.5(7) . 6_657
C10 O6 Zn1 94.6(7) . 6_657
Zn3 O7 Zn1 108.30(17) . .
Zn3 O7 Zn1 108.30(17) . 8_565
Zn1 O7 Zn1 113.0(3) . 8_565
Zn3 O7 H7A 104.7 . .
Zn1 O7 H7A 111.1 . .
Zn1 O7 H7A 111.1 8_565 .
H9A O9 H9B 110.9 . .
C2 C1 H1A 109.5 . .
C2 C1 H1B 109.5 . .
H1A C1 H1B 109.5 . .
C2 C1 H1C 109.5 . .
H1A C1 H1C 109.5 . .
H1B C1 H1C 109.5 . .
N1 C2 N3 112.4(6) . .
N1 C2 C1 124.3(6) . .
N3 C2 C1 123.3(6) . .
N2 C3 N3 110.9(6) . .
N2 C3 C4 123.0(6) . .
N3 C3 C4 126.0(6) . .
C3 C4 H4A 109.5 . .
C3 C4 H4B 109.5 . .
H4A C4 H4B 109.5 . .
C3 C4 H4C 109.5 . .
H4A C4 H4C 109.5 . .
H4B C4 H4C 109.5 . .
O1 C5 O2 125.3(7) . .
O1 C5 C6 118.5(6) . .
O2 C5 C6 116.2(7) . .
C7 C6 C9 118.8(8) . .
C7 C6 C5 119.9(7) . .
C9 C6 C5 121.3(7) . .
C6 C7 C8 120.8(9) . .
C6 C7 H7 119.6 . .
C8 C7 H7 119.6 . .
C7 C8 C7 119.2(13) . 8_565
C7 C8 H8 120.4 . .
C7 C8 H8 120.4 8_565 .
C6 C9 C6 121.6(9) 8_565 .
C6 C9 H9 119.2 8_565 .
C6 C9 H9 119.2 . .
O5 C10 O6 122.0(9) . .
O5 C10 C11 120.3(9) . .
O6 C10 C11 117.7(10) . .
O5 C10 Zn1 67.2(6) . 6_657
O6 C10 Zn1 56.0(5) . 6_657
C11 C10 Zn1 168.6(7) . 6_657
C16 C11 C12 120.3(8) . .
C16 C11 C10 119.4(9) . .
C12 C11 C10 120.3(9) . .
C13 C12 C11 116.5(11) . .
C13 C12 H12 121.7 . .
C11 C12 H12 121.7 . .
C14 C13 C12 121.7(11) . .
C14 C13 H13 119.1 . .
C12 C13 H13 119.1 . .
C15 C14 C13 121.1(9) . .
C15 C14 H14 119.4 . .
C13 C14 H14 119.4 . .
C14 C15 C16 118.9(8) . .
C14 C15 C17 120.9(8) . .
C16 C15 C17 120.2(8) . .
C15 C16 C11 120.9(8) . .
C15 C16 H16 119.5 . .
C11 C16 H16 119.5 . .
O4 C17 O3 126.0(7) . .
O4 C17 C15 116.8(8) . .
O3 C17 C15 117.2(7) . .
C19 C18 H18A 109.5 . .
C19 C18 H18B 109.5 . .
H18A C18 H18B 109.5 . .
C19 C18 H18C 109.5 . .
H18A C18 H18C 109.5 . .
H18B C18 H18C 109.5 . .
N4 C19 N5 111.8(6) . .
N4 C19 C18 123.3(6) . .
N5 C19 C18 124.9(6) . .
O8 C20 N6 116(2) . .
O8 C20 H20 121.8 . .
N6 C20 H20 121.8 . .
N6 C21 H21A 109.5 . .
N6 C21 H21B 109.5 . .
H21A C21 H21B 109.5 . .
N6 C21 H21C 109.4 . .
H21A C21 H21C 109.5 . .
H21B C21 H21C 109.5 . .
N6 C22 H22A 109.4 . .
N6 C22 H22B 109.6 . .
H22A C22 H22B 110.3 . .
N6 C22 H22C 109.4 . .
H22A C22 H22C 109.5 . .
H22B C22 H22C 108.7 . .

loop_
_geom_bond_atom_site_label_1
_geom_bond_atom_site_label_2
_geom_bond_distance
_geom_bond_site_symmetry_2
Zn1 N1 2.012(5) .
Zn1 O7 2.025(3) .
Zn1 O6 2.035(7) 6_557
Zn1 N4 2.037(5) .
Zn1 O5 2.264(8) 6_557
Zn1 C10 2.445(9) 6_557
Zn2 N3 2.027(5) .
Zn2 O3 2.046(6) .
Zn2 O4 2.048(5) 5_667
Zn2 O2 2.055(5) 5_667
Zn2 O1 2.063(5) .
Zn2 Zn2 2.974(2) 5_667
Zn3 N5 1.949(7) 6_557
Zn3 N2 1.988(5) .
Zn3 N2 1.988(5) 8_565
Zn3 O7 1.989(6) .
N1 C2 1.316(8) .
N1 N2 1.377(7) .
N2 C3 1.326(7) .
N3 C2 1.338(8) .
N3 C3 1.347(8) .
N4 C19 1.327(7) .
N4 N4 1.358(10) 8_565
N5 C19 1.334(7) 8_565
N5 C19 1.334(7) .
N5 Zn3 1.949(7) 6_657
N6 C21 1.371(18) .
N6 C22 1.372(17) .
N6 C20 1.45(3) .
O1 C5 1.238(8) .
O2 C5 1.248(8) .
O2 Zn2 2.055(5) 5_667
O3 C17 1.254(9) .
O4 C17 1.253(8) .
O4 Zn2 2.048(5) 5_667
O5 C10 1.167(10) .
O5 Zn1 2.264(8) 6_657
O6 C10 1.204(10) .
O6 Zn1 2.035(7) 6_657
O7 Zn1 2.025(3) 8_565
O7 H7A 0.8965 .
O8 C20 1.109(15) .
O9 H9A 0.8500 .
O9 H9B 0.8500 .
C1 C2 1.484(9) .
C1 H1A 0.9600 .
C1 H1B 0.9600 .
C1 H1C 0.9600 .
C3 C4 1.480(9) .
C4 H4A 0.9600 .
C4 H4B 0.9600 .
C4 H4C 0.9600 .
C5 C6 1.479(10) .
C6 C7 1.372(11) .
C6 C9 1.392(9) .
C7 C8 1.397(11) .
C7 H7 0.9300 .
C8 C7 1.397(11) 8_565
C8 H8 0.9300 .
C9 C6 1.392(9) 8_565
C9 H9 0.9300 .
C10 C11 1.540(11) .
C10 Zn1 2.445(9) 6_657
C11 C16 1.385(12) .
C11 C12 1.426(15) .
C12 C13 1.385(14) .
C12 H12 0.9300 .
C13 C14 1.376(15) .
C13 H13 0.9300 .
C14 C15 1.367(13) .
C14 H14 0.9300 .
C15 C16 1.382(10) .
C15 C17 1.488(11) .
C16 H16 0.9300 .
C18 C19 1.488(9) .
C18 H18A 0.9600 .
C18 H18B 0.9600 .
C18 H18C 0.9600 .
C20 H20 0.9300 .
C21 H21A 0.9600 .
C21 H21B 0.9602 .
C21 H21C 0.9600 .
C22 H22A 0.9600 .
C22 H22B 0.9598 .
C22 H22C 0.9600 .
